data_7036387
loop_
_publ_author_name
'Aull\'on, Gabriel'
'Crespo, Margarita'
'Font-Bardia, Merc\`e'
'Jover, Jes\'us'
'Mart\'inez, Manuel'
'Pike, Jack'

_publ_section_title
;
 A combined kinetico-mechanistic and computational study on the
 competitive formation of seven- versus five-membered platinacycles; the
 relevance of spectator halide ligands.
;
_journal_issue 41
_journal_name_full 'Dalton transactions (Cambridge, England : 2003)'
_journal_page_first 17968
_journal_page_last 17979
_journal_paper_doi 10.1039/c5dt02657a
_journal_volume 44
_journal_year 2015
_chemical_formula_moiety 'C25 H28 Br F N2 Pt'
_chemical_formula_sum 'C25 H28 Br F N2 Pt'
_chemical_formula_weight 650.49
_chemical_name_systematic
;
 ?
;
_space_group_crystal_system monoclinic
_space_group_IT_number 15
_space_group_name_Hall '-C 2yc'
_space_group_name_H-M_alt 'C 1 2/c 1'
_symmetry_space_group_name_Hall '-C 2yc'
_symmetry_space_group_name_H-M 'C 1 2/c 1'
_atom_sites_solution_hydrogens geom
_audit_creation_method SHELXL-97
_audit_update_record
;
2015-02-25 deposited with the CCDC.
2015-09-03 downloaded from the CCDC.
;
_cell_angle_alpha 90
_cell_angle_beta 117.052(2)
_cell_angle_gamma 90
_cell_formula_units_Z 8
_cell_length_a 26.7638(14)
_cell_length_b 13.0691(7)
_cell_length_c 15.8211(8)
_cell_measurement_reflns_used 9481
_cell_measurement_temperature 100(2)
_cell_measurement_theta_max 32.03
_cell_measurement_theta_min 3.00
_cell_volume 4928.4(5)
_computing_cell_refinement 'Bruker SAINT'
_computing_data_collection 'Bruker APEX2'
_computing_data_reduction 'Bruker SAINT'
_computing_molecular_graphics 'Bruker SHELXTL'
_computing_publication_material 'Bruker SHELXTL'
_computing_structure_refinement 'SHELXL-97 (Sheldrick 2008)'
_computing_structure_solution 'SHELXS-97 (Sheldrick 2008)'
_diffrn_ambient_temperature 100(2)
_diffrn_measured_fraction_theta_full 0.999
_diffrn_measured_fraction_theta_max 0.998
_diffrn_measurement_device_type 'D8 Venture'
_diffrn_measurement_method '\f and \w scans'
_diffrn_radiation_type MoK\a
_diffrn_radiation_wavelength 0.71073
_diffrn_reflns_av_R_equivalents 0.0702
_diffrn_reflns_av_unetI/netI 0.0509
_diffrn_reflns_laue_measured_fraction_full 0.999
_diffrn_reflns_laue_measured_fraction_max 0.998
_diffrn_reflns_limit_h_max 39
_diffrn_reflns_limit_h_min -39
_diffrn_reflns_limit_k_max 19
_diffrn_reflns_limit_k_min -19
_diffrn_reflns_limit_l_max 23
_diffrn_reflns_limit_l_min -17
_diffrn_reflns_number 70645
_diffrn_reflns_point_group_measured_fraction_full 0.999
_diffrn_reflns_point_group_measured_fraction_max 0.998
_diffrn_reflns_theta_full 25.242
_diffrn_reflns_theta_max 32.100
_diffrn_reflns_theta_min 2.031
_diffrn_source microfocus
_exptl_absorpt_coefficient_mu 7.336
_exptl_absorpt_correction_T_max 0.7463
_exptl_absorpt_correction_T_min 0.5577
_exptl_absorpt_correction_type multi-scan
_exptl_absorpt_process_details Sadabs
_exptl_crystal_colour yellow
_exptl_crystal_density_diffrn 1.753
_exptl_crystal_description prism
_exptl_crystal_F_000 2512
_exptl_crystal_size_max 0.212
_exptl_crystal_size_mid 0.192
_exptl_crystal_size_min 0.097
_refine_diff_density_max 4.455
_refine_diff_density_min -2.517
_refine_diff_density_rms 0.247
_refine_ls_extinction_method none
_refine_ls_goodness_of_fit_ref 1.045
_refine_ls_hydrogen_treatment constr
_refine_ls_matrix_type full
_refine_ls_number_parameters 275
_refine_ls_number_reflns 8610
_refine_ls_number_restraints 1
_refine_ls_restrained_S_all 1.045
_refine_ls_R_factor_all 0.0883
_refine_ls_R_factor_gt 0.0562
_refine_ls_shift/su_max 0.001
_refine_ls_shift/su_mean 0.000
_refine_ls_structure_factor_coef Fsqd
_refine_ls_weighting_details
;
 w=1/[\s^2^(Fo^2^)+(0.0199P)^2^+133.4632P]
 where P=(Fo^2^+2Fc^2^)/3
;
_refine_ls_weighting_scheme calc
_refine_ls_wR_factor_gt 0.0969
_refine_ls_wR_factor_ref 0.1094
_reflns_Friedel_coverage 0.000
_reflns_number_gt 6444
_reflns_number_total 8610
_reflns_threshold_expression 'I > 2\s(I)'
_cod_data_source_file c5dt02657a2.cif
_cod_data_source_block mo_IAJSB111B_0m
_cod_depositor_comments 'Adding full bibliography for 7036385--7036387.cif.'
_cod_database_code 7036387
_shelx_space_group_comment
;
The symmetry employed for this shelxl refinement is uniquely defined
by the following loop, which should always be used as a source of
symmetry information in preference to the above space-group names.
They are only intended as comments.
;

loop_
_space_group_symop_operation_xyz
'x, y, z'
'-x, y, -z+1/2'
'x+1/2, y+1/2, z'
'-x+1/2, y+1/2, -z+1/2'
'-x, -y, -z'
'x, -y, z-1/2'
'-x+1/2, -y+1/2, -z'
'x+1/2, -y+1/2, z-1/2'

loop_
_atom_site_label
_atom_site_type_symbol
_atom_site_fract_x
_atom_site_fract_y
_atom_site_fract_z
_atom_site_U_iso_or_equiv
_atom_site_adp_type
_atom_site_occupancy
_atom_site_site_symmetry_order
_atom_site_calc_flag
_atom_site_refinement_flags_posn
_atom_site_refinement_flags_adp
Pt1 Pt 0.39106(2) 1.00688(2) 0.91754(2) 0.01984(6) Uani 1 1 d . U
Br1 Br 0.42974(3) 1.08071(6) 0.81920(5) 0.03583(16) Uani 1 1 d . U
N1 N 0.3603(2) 0.9529(4) 1.0045(3) 0.0206(9) Uani 1 1 d . .
N2 N 0.4202(2) 1.1327(4) 1.0200(4) 0.0256(11) Uani 1 1 d . .
F1 F 0.25407(16) 0.9541(3) 1.0275(3) 0.0337(9) Uani 1 1 d . .
C1 C 0.3595(2) 0.8915(4) 0.8250(4) 0.0207(11) Uani 1 1 d . .
C2 C 0.3134(3) 0.9072(5) 0.7357(4) 0.0252(12) Uani 1 1 d . .
H2 H 0.2982 0.9741 0.7186 0.030 Uiso 1 1 calc R U
C3 C 0.2894(3) 0.8272(5) 0.6717(4) 0.0278(13) Uani 1 1 d . .
H3 H 0.2577 0.8406 0.6125 0.033 Uiso 1 1 calc R U
C4 C 0.3105(3) 0.7284(6) 0.6923(5) 0.0349(16) Uani 1 1 d . .
C5 C 0.2833(4) 0.6417(7) 0.6239(7) 0.058(3) Uani 1 1 d . .
H5 H 0.2575 0.6051 0.6417 0.087 Uiso 1 1 calc R U
H5A H 0.3123 0.5945 0.6260 0.087 Uiso 1 1 calc R U
H5B H 0.2624 0.6690 0.5595 0.087 Uiso 1 1 calc R U
C6 C 0.3567(3) 0.7122(5) 0.7812(5) 0.0347(15) Uani 1 1 d . .
H6 H 0.3719 0.6454 0.7980 0.042 Uiso 1 1 calc R U
C7 C 0.3804(3) 0.7920(5) 0.8450(5) 0.0271(13) Uani 1 1 d . .
H7 H 0.4120 0.7784 0.9042 0.033 Uiso 1 1 calc R U
C8 C 0.3438(2) 0.8625(4) 1.0076(4) 0.0217(11) Uani 1 1 d . .
H8 H 0.3457 0.8152 0.9636 0.026 Uiso 1 1 calc R U
C9 C 0.3219(3) 0.8220(5) 1.0711(4) 0.0260(12) Uani 1 1 d . .
C10 C 0.2768(3) 0.8681(5) 1.0780(5) 0.0304(14) Uani 1 1 d . .
C11 C 0.2527(3) 0.8276(6) 1.1317(5) 0.0362(16) Uani 1 1 d . .
H11 H 0.2220 0.8607 1.1352 0.043 Uiso 1 1 calc R U
C12 C 0.2746(3) 0.7374(6) 1.1802(5) 0.0396(17) Uani 1 1 d . .
H12 H 0.2594 0.7086 1.2186 0.048 Uiso 1 1 calc R U
C13 C 0.3183(3) 0.6889(6) 1.1734(5) 0.0402(18) Uani 1 1 d . .
H13 H 0.3320 0.6262 1.2061 0.048 Uiso 1 1 calc R U
C14 C 0.3432(3) 0.7297(5) 1.1193(5) 0.0297(14) Uani 1 1 d . .
C15 C 0.3911(3) 0.6775(5) 1.1149(5) 0.0306(14) Uani 1 1 d . .
C16 C 0.4403(3) 0.7280(5) 1.1304(5) 0.0284(13) Uani 1 1 d . .
H16 H 0.4428 0.8000 1.1398 0.034 Uiso 1 1 calc R U
C17 C 0.4857(3) 0.6753(6) 1.1323(5) 0.0336(15) Uani 1 1 d . .
H17 H 0.5187 0.7119 1.1432 0.040 Uiso 1 1 calc R U
C18 C 0.4838(3) 0.5709(6) 1.1188(6) 0.0447(19) Uani 1 1 d . .
C20 C 0.4346(4) 0.5208(6) 1.1015(8) 0.062(3) Uani 1 1 d . .
H20 H 0.4323 0.4490 1.0913 0.074 Uiso 1 1 calc R U
C21 C 0.3888(4) 0.5717(6) 1.0987(7) 0.051(2) Uani 1 1 d . .
H21 H 0.3554 0.5350 1.0856 0.061 Uiso 1 1 calc R U
C22 C 0.5349(4) 0.5141(7) 1.1258(8) 0.067(3) Uani 1 1 d . .
H22 H 0.5537 0.5553 1.0970 0.101 Uiso 1 1 calc R U
H22A H 0.5232 0.4486 1.0923 0.101 Uiso 1 1 calc R U
H22B H 0.5608 0.5016 1.1927 0.101 Uiso 1 1 calc R U
C23 C 0.3624(3) 1.0312(5) 1.0740(4) 0.0261(12) Uani 1 1 d . .
H23 H 0.3620 0.9977 1.1299 0.031 Uiso 1 1 calc R U
H23A H 0.3293 1.0768 1.0446 0.031 Uiso 1 1 calc R U
C24 C 0.4155(3) 1.0923(5) 1.1039(4) 0.0274(13) Uani 1 1 d . .
H24 H 0.4156 1.1500 1.1446 0.033 Uiso 1 1 calc R U
H24A H 0.4482 1.0483 1.1417 0.033 Uiso 1 1 calc R U
C25 C 0.3826(3) 1.2223(5) 0.9785(6) 0.0368(16) Uani 1 1 d . .
H25 H 0.3438 1.2023 0.9608 0.055 Uiso 1 1 calc R U
H25A H 0.3854 1.2458 0.9219 0.055 Uiso 1 1 calc R U
H25B H 0.3939 1.2776 1.0253 0.055 Uiso 1 1 calc R U
C26 C 0.4788(3) 1.1654(6) 1.0507(5) 0.0340(15) Uani 1 1 d . .
H26 H 0.4889 1.2183 1.0997 0.051 Uiso 1 1 calc R U
H26A H 0.4825 1.1931 0.9962 0.051 Uiso 1 1 calc R U
H26B H 0.5040 1.1066 1.0766 0.051 Uiso 1 1 calc R U

loop_
_atom_site_aniso_label
_atom_site_aniso_U_11
_atom_site_aniso_U_22
_atom_site_aniso_U_33
_atom_site_aniso_U_23
_atom_site_aniso_U_13
_atom_site_aniso_U_12
Pt1 0.02346(10) 0.01901(10) 0.01768(9) -0.00058(9) 0.00991(7) -0.00662(9)
Br1 0.0476(4) 0.0378(4) 0.0287(3) -0.0001(3) 0.0231(3) -0.0185(3)
N1 0.021(2) 0.022(2) 0.018(2) 0.0001(18) 0.0088(19) -0.0017(18)
N2 0.026(3) 0.021(2) 0.028(3) -0.003(2) 0.010(2) -0.005(2)
F1 0.031(2) 0.033(2) 0.040(2) -0.0020(17) 0.0183(18) -0.0019(16)
C1 0.024(3) 0.021(3) 0.022(3) 0.000(2) 0.015(2) -0.005(2)
C2 0.028(3) 0.029(3) 0.020(3) 0.003(2) 0.012(2) -0.002(2)
C3 0.030(3) 0.037(4) 0.015(3) -0.005(2) 0.010(2) -0.010(3)
C4 0.031(4) 0.039(4) 0.037(4) -0.021(3) 0.017(3) -0.009(3)
C5 0.049(5) 0.048(5) 0.065(6) -0.034(5) 0.016(4) -0.003(4)
C6 0.030(3) 0.028(3) 0.049(4) -0.014(3) 0.021(3) -0.001(3)
C7 0.022(3) 0.025(3) 0.032(3) -0.004(3) 0.010(3) -0.004(2)
C8 0.026(3) 0.022(3) 0.019(3) 0.002(2) 0.012(2) -0.001(2)
C9 0.028(3) 0.028(3) 0.023(3) -0.001(2) 0.013(2) -0.008(2)
C10 0.032(3) 0.033(3) 0.032(3) -0.007(3) 0.019(3) -0.010(3)
C11 0.042(4) 0.039(4) 0.038(4) -0.012(3) 0.027(3) -0.015(3)
C12 0.045(4) 0.047(4) 0.036(4) -0.004(3) 0.027(3) -0.018(3)
C13 0.053(5) 0.038(4) 0.031(4) 0.006(3) 0.020(3) -0.014(3)
C14 0.034(3) 0.028(3) 0.028(3) 0.002(3) 0.015(3) -0.009(3)
C15 0.036(4) 0.023(3) 0.028(3) 0.007(2) 0.010(3) -0.004(3)
C16 0.035(3) 0.024(3) 0.027(3) 0.002(2) 0.016(3) -0.002(3)
C17 0.034(4) 0.035(4) 0.026(3) 0.004(3) 0.010(3) 0.002(3)
C18 0.040(4) 0.031(4) 0.053(5) -0.007(3) 0.012(4) 0.004(3)
C20 0.050(5) 0.027(4) 0.092(8) -0.008(4) 0.017(5) -0.002(4)
C21 0.042(4) 0.025(4) 0.079(6) -0.001(4) 0.021(4) -0.006(3)
C22 0.046(5) 0.050(6) 0.086(7) -0.019(5) 0.013(5) 0.011(4)
C23 0.029(3) 0.027(3) 0.024(3) -0.006(2) 0.013(2) -0.002(2)
C24 0.030(3) 0.028(3) 0.025(3) -0.008(2) 0.013(3) -0.005(2)
C25 0.041(4) 0.023(3) 0.042(4) 0.000(3) 0.016(3) -0.005(3)
C26 0.026(3) 0.038(4) 0.034(4) -0.009(3) 0.010(3) -0.016(3)

loop_
_atom_type_symbol
_atom_type_description
_atom_type_scat_dispersion_real
_atom_type_scat_dispersion_imag
_atom_type_scat_source
C C 0.0033 0.0016 'International Tables Vol C Tables 4.2.6.8 and 6.1.1.4'
H H 0.0000 0.0000 'International Tables Vol C Tables 4.2.6.8 and 6.1.1.4'
N N 0.0061 0.0033 'International Tables Vol C Tables 4.2.6.8 and 6.1.1.4'
F F 0.0171 0.0103 'International Tables Vol C Tables 4.2.6.8 and 6.1.1.4'
Br Br -0.2901 2.4595 'International Tables Vol C Tables 4.2.6.8 and 6.1.1.4'
Pt Pt -1.7033 8.3905 'International Tables Vol C Tables 4.2.6.8 and 6.1.1.4'

loop_
_geom_angle_atom_site_label_1
_geom_angle_atom_site_label_2
_geom_angle_atom_site_label_3
_geom_angle
C1 Pt1 N1 93.9(2)
C1 Pt1 N2 176.0(2)
N1 Pt1 N2 82.9(2)
C1 Pt1 Br1 89.51(15)
N1 Pt1 Br1 176.55(14)
N2 Pt1 Br1 93.68(14)
C8 N1 C23 120.6(5)
C8 N1 Pt1 127.3(4)
C23 N1 Pt1 111.9(4)
C26 N2 C24 108.6(5)
C26 N2 C25 108.7(5)
C24 N2 C25 111.0(5)
C26 N2 Pt1 115.3(4)
C24 N2 Pt1 104.4(4)
C25 N2 Pt1 108.8(4)
C7 C1 C2 116.3(6)
C7 C1 Pt1 122.9(5)
C2 C1 Pt1 120.8(5)
C3 C2 C1 121.7(6)
C3 C2 H2 119.2
C1 C2 H2 119.2
C4 C3 C2 121.6(6)
C4 C3 H3 119.2
C2 C3 H3 119.2
C3 C4 C6 117.0(6)
C3 C4 C5 121.3(7)
C6 C4 C5 121.6(7)
C4 C5 H5 109.5
C4 C5 H5A 109.5
H5 C5 H5A 109.5
C4 C5 H5B 109.5
H5 C5 H5B 109.5
H5A C5 H5B 109.5
C7 C6 C4 121.3(7)
C7 C6 H6 119.4
C4 C6 H6 119.4
C6 C7 C1 122.1(6)
C6 C7 H7 119.0
C1 C7 H7 119.0
N1 C8 C9 127.9(6)
N1 C8 H8 116.0
C9 C8 H8 116.0
C10 C9 C14 118.6(6)
C10 C9 C8 121.6(6)
C14 C9 C8 119.5(6)
F1 C10 C11 118.1(6)
F1 C10 C9 118.9(6)
C11 C10 C9 123.0(7)
C12 C11 C10 117.8(7)
C12 C11 H11 121.1
C10 C11 H11 121.1
C13 C12 C11 120.7(7)
C13 C12 H12 119.6
C11 C12 H12 119.6
C12 C13 C14 121.8(7)
C12 C13 H13 119.1
C14 C13 H13 119.1
C9 C14 C13 118.0(7)
C9 C14 C15 121.0(6)
C13 C14 C15 120.9(6)
C16 C15 C21 117.4(7)
C16 C15 C14 122.9(6)
C21 C15 C14 119.7(6)
C17 C16 C15 121.2(6)
C17 C16 H16 119.4
C15 C16 H16 119.4
C18 C17 C16 121.3(7)
C18 C17 H17 119.3
C16 C17 H17 119.3
C17 C18 C20 117.6(8)
C17 C18 C22 120.4(8)
C20 C18 C22 122.0(8)
C21 C20 C18 122.1(8)
C21 C20 H20 118.9
C18 C20 H20 118.9
C20 C21 C15 120.4(8)
C20 C21 H21 119.8
C15 C21 H21 119.8
C18 C22 H22 109.5
C18 C22 H22A 109.5
H22 C22 H22A 109.5
C18 C22 H22B 109.5
H22 C22 H22B 109.5
H22A C22 H22B 109.5
N1 C23 C24 108.0(5)
N1 C23 H23 110.1
C24 C23 H23 110.1
N1 C23 H23A 110.1
C24 C23 H23A 110.1
H23 C23 H23A 108.4
N2 C24 C23 111.0(5)
N2 C24 H24 109.4
C23 C24 H24 109.4
N2 C24 H24A 109.4
C23 C24 H24A 109.4
H24 C24 H24A 108.0
N2 C25 H25 109.5
N2 C25 H25A 109.5
H25 C25 H25A 109.5
N2 C25 H25B 109.5
H25 C25 H25B 109.5
H25A C25 H25B 109.5
N2 C26 H26 109.5
N2 C26 H26A 109.5
H26 C26 H26A 109.5
N2 C26 H26B 109.5
H26 C26 H26B 109.5
H26A C26 H26B 109.5

loop_
_geom_bond_atom_site_label_1
_geom_bond_atom_site_label_2
_geom_bond_distance
Pt1 C1 2.001(6)
Pt1 N1 2.025(5)
Pt1 N2 2.189(5)
Pt1 Br1 2.4265(7)
N1 C8 1.271(7)
N1 C23 1.484(8)
N2 C26 1.479(8)
N2 C24 1.487(8)
N2 C25 1.488(9)
F1 C10 1.353(8)
C1 C7 1.395(9)
C1 C2 1.405(8)
C2 C3 1.393(9)
C2 H2 0.9500
C3 C4 1.387(10)
C3 H3 0.9500
C4 C6 1.403(10)
C4 C5 1.506(10)
C5 H5 0.9800
C5 H5A 0.9800
C5 H5B 0.9800
C6 C7 1.388(9)
C6 H6 0.9500
C7 H7 0.9500
C8 C9 1.470(8)
C8 H8 0.9500
C9 C10 1.399(9)
C9 C14 1.402(9)
C10 C11 1.385(9)
C11 C12 1.383(11)
C11 H11 0.9500
C12 C13 1.376(11)
C12 H12 0.9500
C13 C14 1.407(9)
C13 H13 0.9500
C14 C15 1.483(10)
C15 C16 1.391(9)
C15 C21 1.403(10)
C16 C17 1.383(10)
C16 H16 0.9500
C17 C18 1.380(10)
C17 H17 0.9500
C18 C20 1.383(12)
C18 C22 1.515(12)
C20 C21 1.377(13)
C20 H20 0.9500
C21 H21 0.9500
C22 H22 0.9800
C22 H22A 0.9800
C22 H22B 0.9800
C23 C24 1.506(9)
C23 H23 0.9900
C23 H23A 0.9900
C24 H24 0.9900
C24 H24A 0.9900
C25 H25 0.9800
C25 H25A 0.9800
C25 H25B 0.9800
C26 H26 0.9800
C26 H26A 0.9800
C26 H26B 0.9800

loop_
_geom_torsion_atom_site_label_1
_geom_torsion_atom_site_label_2
_geom_torsion_atom_site_label_3
_geom_torsion_atom_site_label_4
_geom_torsion
C7 C1 C2 C3 1.2(9)
Pt1 C1 C2 C3 -177.4(5)
C1 C2 C3 C4 -1.2(10)
C2 C3 C4 C6 0.9(10)
C2 C3 C4 C5 178.3(7)
C3 C4 C6 C7 -0.7(10)
C5 C4 C6 C7 -178.1(7)
C4 C6 C7 C1 0.8(11)
C2 C1 C7 C6 -1.0(9)
Pt1 C1 C7 C6 177.6(5)
C23 N1 C8 C9 3.8(10)
Pt1 N1 C8 C9 179.3(5)
N1 C8 C9 C10 54.4(9)
N1 C8 C9 C14 -131.6(7)
C14 C9 C10 F1 -176.3(6)
C8 C9 C10 F1 -2.3(9)
C14 C9 C10 C11 1.1(10)
C8 C9 C10 C11 175.1(6)
F1 C10 C11 C12 177.4(6)
C9 C10 C11 C12 -0.1(10)
C10 C11 C12 C13 -1.2(11)
C11 C12 C13 C14 1.6(12)
C10 C9 C14 C13 -0.8(9)
C8 C9 C14 C13 -174.9(6)
C10 C9 C14 C15 -179.7(6)
C8 C9 C14 C15 6.1(9)
C12 C13 C14 C9 -0.5(11)
C12 C13 C14 C15 178.4(7)
C9 C14 C15 C16 48.6(10)
C13 C14 C15 C16 -130.3(7)
C9 C14 C15 C21 -134.3(8)
C13 C14 C15 C21 46.8(10)
C21 C15 C16 C17 -1.8(10)
C14 C15 C16 C17 175.4(6)
C15 C16 C17 C18 0.2(11)
C16 C17 C18 C20 1.1(13)
C16 C17 C18 C22 -177.1(8)
C17 C18 C20 C21 -0.7(16)
C22 C18 C20 C21 177.5(10)
C18 C20 C21 C15 -1.0(16)
C16 C15 C21 C20 2.2(13)
C14 C15 C21 C20 -175.1(9)
C8 N1 C23 C24 139.1(6)
Pt1 N1 C23 C24 -37.1(6)
C26 N2 C24 C23 -164.0(5)
C25 N2 C24 C23 76.5(6)
Pt1 N2 C24 C23 -40.5(6)
N1 C23 C24 N2 52.7(7)
